data_2312485
loop_
_publ_author_name
'Guerain, Mathieu'
'Chevreau, Hubert'
'Guinet, Yannick'
'Paccou, Laurent'
'Elka&#xef;m, Erik'
'H&#xe9;doux, Alain'

_publ_section_title
;
 Relationship between synthesis method-crystal structure-melting
 properties in cocrystals: the case of caffeine-citric acid.
;
_journal_coeditor_code FP3096
_journal_issue 6
_journal_name_full 'Acta crystallographica. Section C, Structural chemistry'
_journal_paper_doi 10.1107/S205322962400319X
_journal_volume 80
_journal_year 2024
_chemical_formula_iupac 'C8 H10 N4 O2, C6 H8 O7'
_chemical_formula_moiety 'C8 H10 N4 O2, C6 H8 O7'
_chemical_formula_sum 'C14 H18 N4 O9'
_chemical_formula_weight 386.3
_chemical_melting_point 408
_chemical_name_common
;
Caffeine--citric acid (1/1)
;
_chemical_name_systematic
'1,3,7-Trimethyl-2,3,6,7-tetrahydro-1<i>H</i>-purine-2,6-dione--2-hydroxypropane-1,2,3-tricarboxylic acid'
_space_group_IT_number 2
_space_group_name_Hall '-P 1'
_space_group_name_H-M_alt 'P -1'
_symmetry_cell_setting triclinic
_symmetry_space_group_name_Hall '-P 1'
_symmetry_space_group_name_H-M 'P -1'
_cell_angle_alpha 106.92210(10)
_cell_angle_beta 96.3040(10)
_cell_angle_gamma 97.550(10)
_cell_formula_units_Z 2
_cell_length_a 14.6803(3)
_cell_length_b 8.8743(2)
_cell_length_c 6.9537(7)
_cell_measurement_temperature 293
_cell_volume 848.64(9)
_diffrn_ambient_temperature 293
_diffrn_measurement_device synchrotron
_diffrn_measurement_device_type synchrotron
_diffrn_radiation_probe x-ray
_diffrn_radiation_type synchrotron
_diffrn_radiation_wavelength 0.7289
_diffrn_source synchrotron
_exptl_absorpt_coefficient_mu 0.128
_exptl_crystal_density_diffrn 1.5118
_exptl_crystal_F_000 404
_pd_char_colour white
_pd_meas_2theta_range_inc 0.004
_pd_meas_2theta_range_max 49.996
_pd_meas_2theta_range_min 2.500
_pd_meas_number_of_points 11875
_pd_proc_2theta_range_inc 0.004
_pd_proc_2theta_range_max 49.996
_pd_proc_2theta_range_min 2.5
_pd_proc_ls_background_function '8 Legendre polynoms'
_pd_proc_ls_pref_orient_corr none
_pd_proc_ls_profile_function Pseudo-Voigt
_pd_proc_ls_prof_R_factor 0.069718
_pd_proc_ls_prof_wR_expected 0.020693
_pd_proc_ls_prof_wR_factor 0.109866
_refine_ls_goodness_of_fit_all 5.3094
_refine_ls_hydrogen_treatment constr
_refine_ls_number_constraints 0
_refine_ls_number_parameters 15
_refine_ls_number_restraints 0
_refine_ls_R_factor_all 0.1450
_refine_ls_R_factor_gt 0.1266
_refine_ls_shift/su_max 0.13
_refine_ls_shift/su_mean 0.05
_refine_ls_weighting_scheme sigma
_refine_ls_wR_factor_all 0.1366
_refine_ls_wR_factor_gt 0.1318
_cod_data_source_file fp3096.cif
_cod_data_source_block I
_cod_original_cell_volume 848.639(2)
_cod_database_code 2312485

loop_
_space_group_symop_id
_space_group_symop_operation_xyz
1 x,y,z
2 -x,-y,-z

loop_
_atom_site_type_symbol
_atom_site_label
_atom_site_fract_x
_atom_site_fract_y
_atom_site_fract_z
_atom_site_U_iso_or_equiv
_atom_site_adp_type
_atom_site_calc_flag
_atom_site_refinement_flags
_atom_site_occupancy
_atom_site_site_symmetry_multiplicity
_atom_site_disorder_assembly
_atom_site_disorder_group
C C9 0.45171 0.33369 0.15086 0.0127 Uiso d . 1 2 . .
C C8 0.46113 0.63964 0.28654 0.0127 Uiso d . 1 2 . .
C C14 0.55626 0.63084 0.33976 0.0127 Uiso d . 1 2 . .
C C7 0.59675 0.48561 0.28027 0.0127 Uiso d . 1 2 . .
C C10 0.71819 0.69101 0.44235 0.0127 Uiso d . 1 2 . .
H H9 0.783809 0.756633 0.531653 0.0127 Uiso d . 1 2 . .
C C13 0.59497 0.19192 0.1516 0.0127 Uiso d . 1 2 . .
H H17 0.565872 0.102472 0.219265 0.0127 Uiso d . 1 2 . .
H H18 0.668251 0.23724 0.216704 0.0127 Uiso d . 1 2 . .
H H16 0.587858 0.13406 0.986557 0.0127 Uiso d . 1 2 . .
C C11 0.63199 0.92644 0.53073 0.0127 Uiso d . 1 2 . .
H H11 0.5652 0.941502 0.582429 0.0127 Uiso d . 1 2 . .
H H12 0.641462 0.989583 0.418078 0.0127 Uiso d . 1 2 . .
H H10 0.686967 0.973213 0.6638 0.0127 Uiso d . 1 2 . .
C C12 0.30402 0.45878 0.14701 0.0127 Uiso d . 1 2 . .
H H15 0.276352 0.331161 0.08425 0.0127 Uiso d . 1 2 . .
H H13 0.288414 0.519298 0.033205 0.0127 Uiso d . 1 2 . .
H H14 0.279756 0.51375 0.290537 0.0127 Uiso d . 1 2 . .
C C2 0.98406 0.71568 0.48995 0.0127 Uiso d . 1 2 . .
H H8 0.987049 0.628817 0.572993 0.0127 Uiso d . 1 2 . .
H H7 0.92297 0.773601 0.50735 0.0127 Uiso d . 1 2 . .
C C5 0.07841 0.84857 0.57839 0.0127 Uiso d . 1 2 . .
C C3 0.15798 0.74208 0.5661 0.0127 Uiso d . 1 2 . .
C C1 0.07344 0.9137 0.80725 0.0127 Uiso d . 1 2 . .
H H5 0.018647 0.987485 0.832091 0.0127 Uiso d . 1 2 . .
H H6 0.063102 0.812089 0.866487 0.0127 Uiso d . 1 2 . .
C C6 0.17119 0.02517 0.9236 0.0127 Uiso d . 1 2 . .
C C4 0.98545 0.63195 0.25771 0.0127 Uiso d . 1 2 . .
N N1 0.40975 0.47348 0.19511 0.0127 Uiso d . 1 2 . .
N N4 0.54791 0.32589 0.19627 0.0127 Uiso d . 1 2 . .
N N2 0.63397 0.75395 0.43973 0.0127 Uiso d . 1 2 . .
N N3 0.69344 0.52306 0.34299 0.0127 Uiso d . 1 2 . .
O O9 0.40209 0.20419 0.05532 0.0127 Uiso d . 1 2 . .
O O8 0.42763 0.7552 0.32008 0.0127 Uiso d . 1 2 . .
O O4 0.16605 0.07139 0.11972 0.0127 Uiso d . 1 2 . .
H H2 0.113964 0.137594 0.145672 0.0127 Uiso d . 1 2 . .
O O5 0.24166 0.04018 0.8566 0.0127 Uiso d . 1 2 . .
O O6 0.04219 0.53091 0.24444 0.0127 Uiso d . 1 2 . .
H H3 0.051567 0.467163 0.100689 0.0127 Uiso d . 1 2 . .
O O2 0.9321 0.65171 0.11958 0.0127 Uiso d . 1 2 . .
O O7 0.16864 0.65153 0.68132 0.0127 Uiso d . 1 2 . .
H H4 0.78500 0.42729 0.33901 0.0127 Uiso d . 1 2 . .
O O3 0.22264 0.75453 0.44739 0.0127 Uiso d . 1 2 . .
O O1 0.10729 0.94861 0.46184 0.0127 Uiso d . 1 2 . .
H H1 0.158533 0.02946 0.55251 0.0127 Uiso d . 1 2 . .

loop_
_atom_site_aniso_label
_atom_site_aniso_U_11
_atom_site_aniso_U_22
_atom_site_aniso_U_33
_atom_site_aniso_U_12
_atom_site_aniso_U_13
_atom_site_aniso_U_23
_atom_site_aniso_type_symbol
? ? ? ? ? ? ? ?

loop_
_atom_type_symbol
_atom_type_scat_dispersion_real
_atom_type_scat_dispersion_imag
_atom_type_scat_source
C 0.0037 0.0018 'International Tables Vol C tables 4.2.6.8 and 6.1.1.1'
H 0.0000 0.0000 'International Tables Vol C tables 4.2.6.8 and 6.1.1.1'
N 0.0071 0.0036 'International Tables Vol C tables 4.2.6.8 and 6.1.1.1'
O 0.0121 0.0066 'International Tables Vol C tables 4.2.6.8 and 6.1.1.1'

loop_
_exptl_crystal_face_index_h
_exptl_crystal_face_index_k
_exptl_crystal_face_index_l
_exptl_crystal_face_perp_dist
? ? ? ?

loop_
_geom_angle_atom_site_label_1
_geom_angle_atom_site_label_2
_geom_angle_atom_site_label_3
_geom_angle_site_symmetry_1
_geom_angle_site_symmetry_2
_geom_angle_site_symmetry_3
_geom_angle
_geom_angle_publ_flag
N1 C9 N4 . . . 127.11 ?
N1 C9 O9 . . . 118.27 ?
N4 C9 O9 . . . 114.54 ?
C14 C8 N1 . . . 107.58 ?
C14 C8 O8 . . . 126.72 ?
N1 C8 O8 . . . 125.52 ?
C8 C14 C7 . . . 124.92 ?
C8 C14 N2 . . . 130.62 ?
C7 C14 N2 . . . 104.21 ?
C14 C7 N4 . . . 126.92 ?
C14 C7 N3 . . . 109.65 ?
N4 C7 N3 . . . 122.94 ?
H9 C10 N2 . . . 124.31 ?
H9 C10 N3 . . . 127.96 ?
N2 C10 N3 . . . 106.5 ?
H17 C13 H18 . . . 110.24 ?
H17 C13 H16 . . 1_554 107.89 ?
H17 C13 N4 . . . 110.49 ?
H18 C13 H16 . . 1_554 110.31 ?
H18 C13 N4 . . . 106.81 ?
H16 C13 N4 1_554 . . 111.12 ?
H11 C11 H12 . . . 109.05 ?
H11 C11 H10 . . . 108.27 ?
H11 C11 N2 . . . 109.6 ?
H12 C11 H10 . . . 111.83 ?
H12 C11 N2 . . . 110.35 ?
H10 C11 N2 . . . 107.71 ?
H15 C12 H13 . . . 110.21 ?
H15 C12 H14 . . . 112.2 ?
H15 C12 N1 . . . 106.34 ?
H13 C12 H14 . . . 112.25 ?
H13 C12 N1 . . . 108.53 ?
H14 C12 N1 . . . 107.02 ?
H8 C2 H7 . . . 112.83 ?
H8 C2 C5 . . 1_655 106.7 ?
H8 C2 C4 . . . 109.87 ?
H7 C2 C5 . . 1_655 109.99 ?
H7 C2 C4 . . . 109.6 ?
C5 C2 C4 1_655 . . 107.68 ?
C2 C5 C3 1_455 . . 102.82 ?
C2 C5 C1 1_455 . . 103.34 ?
C2 C5 O1 1_455 . . 119.03 ?
C3 C5 C1 . . . 104.61 ?
C3 C5 O1 . . . 101.51 ?
C1 C5 O1 . . . 122.82 ?
C5 C3 O3 . . . 120.05 ?
C5 C3 O7 . . . 122.62 ?
O3 C3 O7 . . . 117.04 ?
C5 C1 H5 . . . 110.35 ?
C5 C1 H6 . . . 108.18 ?
C5 C1 C6 . . 1_565 109.2 ?
H5 C1 H6 . . . 113.15 ?
H5 C1 C6 . . 1_565 107.92 ?
H6 C1 C6 . . 1_565 107.96 ?
C1 C6 O4 1_545 . 1_556 107.41 ?
C1 C6 O5 1_545 . . 127.44 ?
O4 C6 O5 1_556 . . 123.71 ?
C2 C4 O6 . . 1_655 107.83 ?
C2 C4 O2 . . . 123.16 ?
O6 C4 O2 1_655 . . 128.55 ?
C9 N1 C8 . . . 124.94 ?
C9 N1 C12 . . . 120.13 ?
C8 N1 C12 . . . 114.93 ?
C9 N4 C7 . . . 107.43 ?
C9 N4 C13 . . . 130.16 ?
C7 N4 C13 . . . 122.07 ?
C14 N2 C10 . . . 111.08 ?
C14 N2 C11 . . . 126.79 ?
C10 N2 C11 . . . 122.13 ?
C7 N3 C10 . . . 108.56 ?
C6 O4 H2 1_554 . . 111.63 ?
C4 O6 H3 1_455 . . 117.23 ?
C3 O7 H4 . . . 109.55 ?
C5 O1 H1 . . 1_565 104.96 ?

loop_
_geom_bond_atom_site_label_1
_geom_bond_atom_site_label_2
_geom_bond_site_symmetry_1
_geom_bond_site_symmetry_2
_geom_bond_distance
_geom_bond_publ_flag
C9 N1 . . 1.4259 ?
C9 N4 . . 1.4281 ?
C9 O9 . . 1.2337 ?
C8 C14 . . 1.4231 ?
C8 N1 . . 1.4846 ?
C8 O8 . . 1.1689 ?
C14 C7 . . 1.4596 ?
C14 N2 . . 1.4264 ?
C7 N4 . . 1.4224 ?
C7 N3 . . 1.404 ?
C10 H9 . . 1.0786 ?
C10 N2 . . 1.4225 ?
C10 N3 . . 1.4261 ?
C13 H17 . . 1.0984 ?
C13 H18 . . 1.0942 ?
C13 H16 . 1_554 1.0992 ?
C13 N4 . . 1.4266 ?
C11 H11 . . 1.092 ?
C11 H12 . . 1.0982 ?
C11 H10 . . 1.0974 ?
C11 N2 . . 1.482 ?
C12 H15 . . 1.0911 ?
C12 H13 . . 1.0987 ?
C12 H14 . . 1.096 ?
C12 N1 . . 1.5315 ?
C12 H8 . . 1.0918 ?
C2 H7 . . 1.0917 ?
C2 C5 . 1_655 1.6276 ?
C2 C4 . . 1.5726 ?
C5 C3 . . 1.5906 ?
C5 C1 . . 1.5405 ?
C5 O1 . . 1.4213 ?
C3 O3 . . 1.3388 ?
C3 O7 . . 1.3009 ?
C1 H5 . . 1.0994 ?
C1 H6 . . 1.0954 ?
C1 C6 . 1_565 1.612 ?
C6 O4 . 1_556 1.3187 ?
C6 O5 . . 1.1878 ?
C4 O6 . 1_655 1.2928 ?
C4 O2 . . 1.2392 ?
O4 H2 . . 0.9742 ?
O6 H3 . . 1.0294 ?
O7 H4 . . 0.9816 ?
O1 H1 . 1_565 0.9843 ?

loop_
_geom_hbond_atom_site_label_D
_geom_hbond_atom_site_label_H
_geom_hbond_atom_site_label_A
_geom_hbond_site_symmetry_D
_geom_hbond_site_symmetry_H
_geom_hbond_site_symmetry_A
_geom_hbond_distance_DH
_geom_hbond_distance_HA
_geom_hbond_distance_DA
_geom_hbond_angle_DHA
_geom_hbond_publ_flag
C10 H9 O4 . . 2_666 1.08 2.43 3.2850 135.21 ?
C13 H18 O7 . . 2_666 1.09 2.41 3.4972 172.05 ?
C12 H14 O3 . . . 1.10 2.40 3.2953 137.52 ?
C2 H8 O6 . . 2_666 1.09 2.19 3.2613 165.21 ?
O6 H3 C4 . . 2_665 1.03 2.36 3.3231 154.85 ?
O6 H3 O2 . . 2_665 1.03 1.65 2.6756 173.61 ?
O3 H4 O1 . . . 0.98 1.99 2.5587 114.61 ?
O1 H1 O5 1_545 . . 0.98 2.29 3.0295 130.88 ?

loop_
_geom_torsion_atom_site_label_1
_geom_torsion_atom_site_label_2
_geom_torsion_atom_site_label_3
_geom_torsion_atom_site_label_4
_geom_torsion_site_symmetry_1
_geom_torsion_site_symmetry_2
_geom_torsion_site_symmetry_3
_geom_torsion_site_symmetry_4
_geom_torsion
_geom_torsion_publ_flag
? ? ? ? ? ? ? ? ? ?

loop_
_restr_angle_atom_site_label_1
_restr_angle_site_symmetry_1
_restr_angle_atom_site_label_2
_restr_angle_site_symmetry_2
_restr_angle_atom_site_label_3
_restr_angle_site_symmetry_3
_restr_angle_target
_restr_angle_target_weight_param
? ? ? ? ? ? ? ?

loop_
_restr_distance_atom_site_label_1
_restr_distance_site_symmetry_1
_restr_distance_atom_site_label_2
_restr_distance_site_symmetry_2
_restr_distance_target
_restr_distance_target_weight_param
? ? ? ? ? ?

loop_
_restr_equal_angle_atom_site_label_1
_restr_equal_angle_site_symmetry_1
_restr_equal_angle_atom_site_label_2
_restr_equal_angle_site_symmetry_2
_restr_equal_angle_atom_site_label_3
_restr_equal_angle_site_symmetry_3
_restr_equal_angle_class_class_id
_restr_equal_angle_class_target_weight_param
? ? ? ? ? ? ? ?

loop_
_restr_equal_distance_atom_site_label_1
_restr_equal_distance_site_symmetry_1
_restr_equal_distance_atom_site_label_2
_restr_equal_distance_site_symmetry_2
_restr_equal_distance_class_class_id
_restr_equal_distance_class_target_weight_param
? ? ? ? ? ?

loop_
_restr_equal_torsion_atom_site_label_1
_restr_equal_torsion_site_symmetry_1
_restr_equal_torsion_atom_site_label_2
_restr_equal_torsion_site_symmetry_2
_restr_equal_torsion_atom_site_label_3
_restr_equal_torsion_site_symmetry_3
_restr_equal_torsion_atom_site_label_4
_restr_equal_torsion_site_symmetry_4
_restr_equal_torsion_class_class_id
_restr_equal_torsion_class_target_weight_param
? ? ? ? ? ? ? ? ? ?

loop_
_restr_torsion_atom_site_label_1
_restr_torsion_site_symmetry_1
_restr_torsion_atom_site_label_2
_restr_torsion_site_symmetry_2
_restr_torsion_atom_site_label_3
_restr_torsion_site_symmetry_3
_restr_torsion_atom_site_label_4
_restr_torsion_site_symmetry_4
_restr_torsion_angle_target
_restr_torsion_weight_param
? ? ? ? ? ? ? ? ? ?

loop_
_jana_atom_site_adp_c_label
_jana_atom_site_adp_c_type_symbol
_jana_atom_site_adp_c_111
_jana_atom_site_adp_c_112
_jana_atom_site_adp_c_113
_jana_atom_site_adp_c_122
_jana_atom_site_adp_c_123
_jana_atom_site_adp_c_133
_jana_atom_site_adp_c_222
_jana_atom_site_adp_c_223
_jana_atom_site_adp_c_233
_jana_atom_site_adp_c_333
? ? ? ? ? ? ? ? ? ? ? ?

loop_
_jana_atom_site_adp_d_label
_jana_atom_site_adp_d_type_symbol
_jana_atom_site_adp_d_1111
_jana_atom_site_adp_d_1112
_jana_atom_site_adp_d_1113
_jana_atom_site_adp_d_1122
_jana_atom_site_adp_d_1123
_jana_atom_site_adp_d_1133
_jana_atom_site_adp_d_1222
_jana_atom_site_adp_d_1223
_jana_atom_site_adp_d_1233
_jana_atom_site_adp_d_1333
_jana_atom_site_adp_d_2222
_jana_atom_site_adp_d_2223
_jana_atom_site_adp_d_2233
_jana_atom_site_adp_d_2333
_jana_atom_site_adp_d_3333
? ? ? ? ? ? ? ? ? ? ? ? ? ? ? ? ?

loop_
_jana_atom_site_adp_e_label
_jana_atom_site_adp_e_type_symbol
_jana_atom_site_adp_e_11111
_jana_atom_site_adp_e_11112
_jana_atom_site_adp_e_11113
_jana_atom_site_adp_e_11122
_jana_atom_site_adp_e_11123
_jana_atom_site_adp_e_11133
_jana_atom_site_adp_e_11222
_jana_atom_site_adp_e_11223
_jana_atom_site_adp_e_11233
_jana_atom_site_adp_e_11333
_jana_atom_site_adp_e_12222
_jana_atom_site_adp_e_12223
_jana_atom_site_adp_e_12233
_jana_atom_site_adp_e_12333
_jana_atom_site_adp_e_13333
_jana_atom_site_adp_e_22222
_jana_atom_site_adp_e_22223
_jana_atom_site_adp_e_22233
_jana_atom_site_adp_e_22333
_jana_atom_site_adp_e_23333
_jana_atom_site_adp_e_33333
? ? ? ? ? ? ? ? ? ? ? ? ? ? ? ? ? ? ? ? ? ? ?

loop_
_jana_atom_site_adp_f_label
_jana_atom_site_adp_f_type_symbol
_jana_atom_site_adp_f_111111
_jana_atom_site_adp_f_111112
_jana_atom_site_adp_f_111113
_jana_atom_site_adp_f_111122
_jana_atom_site_adp_f_111123
_jana_atom_site_adp_f_111133
_jana_atom_site_adp_f_111222
_jana_atom_site_adp_f_111223
_jana_atom_site_adp_f_111233
_jana_atom_site_adp_f_111333
_jana_atom_site_adp_f_112222
_jana_atom_site_adp_f_112223
_jana_atom_site_adp_f_112233
_jana_atom_site_adp_f_112333
_jana_atom_site_adp_f_113333
_jana_atom_site_adp_f_122222
_jana_atom_site_adp_f_122223
_jana_atom_site_adp_f_122233
_jana_atom_site_adp_f_122333
_jana_atom_site_adp_f_123333
_jana_atom_site_adp_f_133333
_jana_atom_site_adp_f_222222
_jana_atom_site_adp_f_222223
_jana_atom_site_adp_f_222233
_jana_atom_site_adp_f_222333
_jana_atom_site_adp_f_223333
_jana_atom_site_adp_f_233333
_jana_atom_site_adp_f_333333
? ? ? ? ? ? ? ? ? ? ? ? ? ? ? ? ? ? ? ? ? ? ? ? ? ? ? ? ? ?
